data_1546398
loop_
_publ_author_name
'Landmann, Johannes'
'Hennig, Philipp T.'
'Ignat'ev, Nikolai'
'Finze, Maik'

_publ_section_title
;
 Borylation of Fluorinated Arenes with the Boron-centred Nucleophile
 B(CN)32&#x2212; -- a Unique Entry to Aryltricyanoborates
;
_journal_name_full 'Chem. Sci.'
_journal_paper_doi 10.1039/C7SC02249B
_journal_year 2017
_chemical_formula_moiety 'C9 H3 B F2 K N3'
_chemical_formula_sum 'C9 H3 B F2 K N3'
_chemical_formula_weight 241.05
_space_group_crystal_system triclinic
_space_group_IT_number 2
_space_group_name_Hall '-P 1'
_space_group_name_H-M_alt 'P -1'
_symmetry_space_group_name_Hall '-P 1'
_symmetry_space_group_name_H-M 'P -1'
_atom_sites_solution_hydrogens geom
_atom_sites_solution_primary iterative
_atom_sites_solution_secondary difmap
_audit_creation_method SHELXL-2014/7
_audit_update_record
;
2017-05-09 deposited with the CCDC.
2017-06-26 downloaded from the CCDC.
;
_cell_angle_alpha 100.165(2)
_cell_angle_beta 95.640(2)
_cell_angle_gamma 116.645(2)
_cell_formula_units_Z 2
_cell_length_a 7.2218(4)
_cell_length_b 7.3375(4)
_cell_length_c 11.5902(7)
_cell_measurement_reflns_used 5850
_cell_measurement_temperature 100(2)
_cell_measurement_theta_max 26.80
_cell_measurement_theta_min 3.21
_cell_volume 529.22(5)
_computing_cell_refinement 'Saint+ ver. V8.34A (Bruker AXS)'
_computing_data_collection 'APEX2 ver. 2014.9 (Bruker AXS)'
_computing_data_reduction 'Saint+ ver. V8.34A (Bruker AXS)'
_computing_molecular_graphics 'ShelXLe (Huebschle et all, 2011)'
_computing_publication_material 'SHELXL-2014/7 (Sheldrick, 2014)'
_computing_structure_refinement 'SHELXL-2014/7 (Sheldrick, 2014)'
_computing_structure_solution 'SHELXT (Sheldrick, 2014)'
_diffrn_ambient_temperature 100(2)
_diffrn_detector 'CCD area detector (Apex2)'
_diffrn_measured_fraction_theta_full 0.998
_diffrn_measured_fraction_theta_max 0.997
_diffrn_measurement_device_type 'Bruker X8-APEX II'
_diffrn_measurement_method '\f and \w scans'
_diffrn_radiation_monochromator 'multi-layer mirror'
_diffrn_radiation_type MoK\a
_diffrn_radiation_wavelength 0.71073
_diffrn_reflns_av_R_equivalents 0.0195
_diffrn_reflns_av_unetI/netI 0.0195
_diffrn_reflns_Laue_measured_fraction_full 0.998
_diffrn_reflns_Laue_measured_fraction_max 0.997
_diffrn_reflns_limit_h_max 9
_diffrn_reflns_limit_h_min -9
_diffrn_reflns_limit_k_max 9
_diffrn_reflns_limit_k_min -9
_diffrn_reflns_limit_l_max 14
_diffrn_reflns_limit_l_min -14
_diffrn_reflns_number 7270
_diffrn_reflns_point_group_measured_fraction_full 0.998
_diffrn_reflns_point_group_measured_fraction_max 0.997
_diffrn_reflns_theta_full 26.000
_diffrn_reflns_theta_max 26.798
_diffrn_reflns_theta_min 1.822
_diffrn_source 'rotating-anode (Nonius FR-591)'
_exptl_absorpt_coefficient_mu 0.500
_exptl_absorpt_correction_T_max 0.7454
_exptl_absorpt_correction_T_min 0.7072
_exptl_absorpt_correction_type multi-scan
_exptl_absorpt_process_details 'SadAbs 2014/5 (Bruker AXS)'
_exptl_crystal_colour colourless
_exptl_crystal_density_diffrn 1.513
_exptl_crystal_description block
_exptl_crystal_F_000 240
_exptl_crystal_size_max 0.350
_exptl_crystal_size_mid 0.200
_exptl_crystal_size_min 0.150
_refine_diff_density_max 1.575
_refine_diff_density_min -0.429
_refine_diff_density_rms 0.069
_refine_ls_extinction_method none
_refine_ls_goodness_of_fit_ref 1.078
_refine_ls_hydrogen_treatment constr
_refine_ls_matrix_type full
_refine_ls_number_parameters 145
_refine_ls_number_reflns 2258
_refine_ls_number_restraints 0
_refine_ls_restrained_S_all 1.078
_refine_ls_R_factor_all 0.0415
_refine_ls_R_factor_gt 0.0389
_refine_ls_shift/su_max 0.001
_refine_ls_shift/su_mean 0.000
_refine_ls_structure_factor_coef Fsqd
_refine_ls_weighting_details 'w=1/[\s^2^(Fo^2^)+(0.0490P)^2^+0.6556P] where P=(Fo^2^+2Fc^2^)/3'
_refine_ls_weighting_scheme calc
_refine_ls_wR_factor_gt 0.1042
_refine_ls_wR_factor_ref 0.1059
_reflns_Friedel_coverage 0.000
_reflns_number_gt 2100
_reflns_number_total 2258
_reflns_threshold_expression 'I > 2\s(I)'
_cod_data_source_file c7sc02249b2.cif
_cod_data_source_block JL076_JL_KB3a
_cod_database_code 1546398
_shelx_shelxl_version_number 2014/7
_shelx_space_group_comment
;
The symmetry employed for this shelxl refinement is uniquely defined
by the following loop, which should always be used as a source of
symmetry information in preference to the above space-group names.
They are only intended as comments.
;
_shelx_estimated_absorpt_t_min 0.844
_shelx_estimated_absorpt_t_max 0.929

loop_
_space_group_symop_operation_xyz
'x, y, z'
'-x, -y, -z'

loop_
_atom_site_label
_atom_site_type_symbol
_atom_site_fract_x
_atom_site_fract_y
_atom_site_fract_z
_atom_site_U_iso_or_equiv
_atom_site_adp_type
_atom_site_occupancy
_atom_site_site_symmetry_order
_atom_site_calc_flag
_atom_site_refinement_flags_posn
_atom_site_refinement_flags_adp
K1 K -0.16517(6) 0.17798(6) 1.01353(4) 0.01873(14) Uani 1 1 d . .
N1 N 0.8056(3) 0.4354(3) 0.86461(16) 0.0220(4) Uani 1 1 d . .
C1 C 0.6467(3) 0.4219(3) 0.82577(17) 0.0167(4) Uani 1 1 d . .
F1 F -0.0936(2) 0.2289(3) 0.41145(15) 0.0457(4) Uani 1 1 d . .
B1 B 0.4242(3) 0.4086(3) 0.77899(19) 0.0149(4) Uani 1 1 d . .
F2 F 0.0453(2) 0.3679(2) 0.65099(12) 0.0283(3) Uani 1 1 d . .
N2 N 0.1422(3) 0.1443(3) 0.89303(16) 0.0202(4) Uani 1 1 d . .
C2 C 0.2583(3) 0.2563(3) 0.84613(17) 0.0162(4) Uani 1 1 d . .
C3 C 0.4536(3) 0.6407(3) 0.82773(17) 0.0165(4) Uani 1 1 d . .
N3 N 0.4804(3) 0.8079(3) 0.86458(16) 0.0215(4) Uani 1 1 d . .
C11 C 0.3477(3) 0.3252(3) 0.63620(17) 0.0163(4) Uani 1 1 d . .
C12 C 0.1611(3) 0.3119(3) 0.58213(19) 0.0209(4) Uani 1 1 d . .
C13 C 0.0887(4) 0.2414(4) 0.4595(2) 0.0292(5) Uani 1 1 d . .
C14 C 0.2005(4) 0.1803(3) 0.3872(2) 0.0320(6) Uani 1 1 d . .
H14 H 0.1503 0.1316 0.3030 0.038 Uiso 1 1 calc R U
C15 C 0.3866(4) 0.1903(3) 0.4382(2) 0.0288(5) Uani 1 1 d . .
H15 H 0.4647 0.1475 0.3889 0.035 Uiso 1 1 calc R U
C16 C 0.4604(4) 0.2625(3) 0.56103(19) 0.0217(4) Uani 1 1 d . .
H16 H 0.5895 0.2696 0.5948 0.026 Uiso 1 1 calc R U

loop_
_atom_site_aniso_label
_atom_site_aniso_U_11
_atom_site_aniso_U_22
_atom_site_aniso_U_33
_atom_site_aniso_U_23
_atom_site_aniso_U_13
_atom_site_aniso_U_12
K1 0.0144(2) 0.0143(2) 0.0276(3) 0.00663(17) 0.00605(17) 0.00607(17)
N1 0.0212(9) 0.0210(9) 0.0217(9) 0.0044(7) 0.0014(7) 0.0091(7)
C1 0.0201(10) 0.0136(9) 0.0140(9) 0.0030(7) 0.0038(7) 0.0060(7)
F1 0.0318(8) 0.0460(10) 0.0460(9) 0.0193(8) -0.0104(7) 0.0082(7)
B1 0.0147(10) 0.0139(10) 0.0152(10) 0.0040(8) 0.0034(8) 0.0058(8)
F2 0.0199(6) 0.0330(7) 0.0351(7) 0.0126(6) 0.0058(5) 0.0138(6)
N2 0.0214(9) 0.0212(9) 0.0187(8) 0.0069(7) 0.0058(7) 0.0097(7)
C2 0.0166(9) 0.0163(9) 0.0145(9) 0.0023(7) 0.0016(7) 0.0078(8)
C3 0.0153(9) 0.0183(10) 0.0148(9) 0.0047(7) 0.0042(7) 0.0067(8)
N3 0.0222(9) 0.0199(9) 0.0206(9) 0.0029(7) 0.0064(7) 0.0089(7)
C11 0.0180(9) 0.0101(8) 0.0154(9) 0.0044(7) 0.0026(7) 0.0018(7)
C12 0.0199(10) 0.0157(9) 0.0227(10) 0.0084(8) 0.0036(8) 0.0036(8)
C13 0.0237(11) 0.0204(10) 0.0276(11) 0.0121(9) -0.0075(9) -0.0025(9)
C14 0.0420(14) 0.0185(11) 0.0146(10) 0.0046(8) 0.0000(9) -0.0024(10)
C15 0.0434(14) 0.0167(10) 0.0188(10) 0.0035(8) 0.0111(9) 0.0072(10)
C16 0.0288(11) 0.0148(9) 0.0186(10) 0.0049(8) 0.0073(8) 0.0072(8)

loop_
_atom_type_symbol
_atom_type_description
_atom_type_scat_dispersion_real
_atom_type_scat_dispersion_imag
_atom_type_scat_source
C C 0.0033 0.0016 'International Tables Vol C Tables 4.2.6.8 and 6.1.1.4'
H H 0.0000 0.0000 'International Tables Vol C Tables 4.2.6.8 and 6.1.1.4'
B B 0.0013 0.0007 'International Tables Vol C Tables 4.2.6.8 and 6.1.1.4'
N N 0.0061 0.0033 'International Tables Vol C Tables 4.2.6.8 and 6.1.1.4'
F F 0.0171 0.0103 'International Tables Vol C Tables 4.2.6.8 and 6.1.1.4'
K K 0.2009 0.2494 'International Tables Vol C Tables 4.2.6.8 and 6.1.1.4'

loop_
_geom_angle_atom_site_label_1
_geom_angle_atom_site_label_2
_geom_angle_atom_site_label_3
_geom_angle
_geom_angle_site_symmetry_1
_geom_angle_site_symmetry_3
N2 K1 N3 177.29(5) . 2_567
N2 K1 N2 82.33(5) . 2_557
N3 K1 N2 95.20(5) 2_567 2_557
N2 K1 N1 87.78(5) . 1_455
N3 K1 N1 94.45(5) 2_567 1_455
N2 K1 N1 165.53(5) 2_557 1_455
N2 K1 N1 80.16(5) . 2_667
N3 K1 N1 101.70(5) 2_567 2_667
N2 K1 N1 107.82(5) 2_557 2_667
N1 K1 N1 80.66(6) 1_455 2_667
N2 K1 N3 96.44(5) . 1_445
N3 K1 N3 81.93(6) 2_567 1_445
N2 K1 N3 77.76(5) 2_557 1_445
N1 K1 N3 92.97(5) 1_455 1_445
N1 K1 N3 172.85(5) 2_667 1_445
N2 K1 C3 164.82(5) . 2_567
N3 K1 C3 17.75(5) 2_567 2_567
N2 K1 C3 108.54(5) 2_557 2_567
N1 K1 C3 83.27(5) 1_455 2_567
N1 K1 C3 86.30(5) 2_667 2_567
N3 K1 C3 96.24(5) 1_445 2_567
N2 K1 K1 41.32(4) . 2_557
N3 K1 K1 136.20(4) 2_567 2_557
N2 K1 K1 41.02(4) 2_557 2_557
N1 K1 K1 128.27(4) 1_455 2_557
N1 K1 K1 95.20(4) 2_667 2_557
N3 K1 K1 86.16(4) 1_445 2_557
C3 K1 K1 148.32(4) 2_567 2_557
N2 K1 K1 137.10(4) . 2_457
N3 K1 K1 41.23(4) 2_567 2_457
N2 K1 K1 85.33(4) 2_557 2_457
N1 K1 K1 94.91(4) 1_455 2_457
N1 K1 K1 142.56(4) 2_667 2_457
N3 K1 K1 40.70(4) 1_445 2_457
C3 K1 K1 56.29(3) 2_567 2_457
K1 K1 K1 115.521(19) 2_557 2_457
N2 K1 K1 82.09(4) . 2_567
N3 K1 K1 100.60(4) 2_567 2_567
N2 K1 K1 146.68(4) 2_557 2_567
N1 K1 K1 40.35(4) 1_455 2_567
N1 K1 K1 40.31(4) 2_667 2_567
N3 K1 K1 133.24(4) 1_445 2_567
C3 K1 K1 83.15(4) 2_567 2_567
K1 K1 K1 117.745(19) 2_557 2_567
K1 K1 K1 125.25(2) 2_457 2_567
C1 N1 K1 121.81(15) . 1_655
C1 N1 K1 123.64(15) . 2_667
K1 N1 K1 99.34(6) 1_655 2_667
N1 C1 B1 176.8(2) . .
C1 B1 C3 105.75(15) . .
C1 B1 C11 112.96(16) . .
C3 B1 C11 112.61(16) . .
C1 B1 C2 106.27(16) . .
C3 B1 C2 107.36(16) . .
C11 B1 C2 111.44(16) . .
C2 N2 K1 130.95(15) . .
C2 N2 K1 128.89(15) . 2_557
K1 N2 K1 97.67(5) . 2_557
N2 C2 B1 178.2(2) . .
N3 C3 B1 177.9(2) . .
N3 C3 K1 48.76(12) . 2_567
B1 C3 K1 132.25(12) . 2_567
C3 N3 K1 113.49(14) . 2_567
C3 N3 K1 132.31(15) . 1_665
K1 N3 K1 98.07(5) 2_567 1_665
C12 C11 C16 116.95(19) . .
C12 C11 B1 119.62(18) . .
C16 C11 B1 123.43(18) . .
F2 C12 C13 119.0(2) . .
F2 C12 C11 119.19(18) . .
C13 C12 C11 121.8(2) . .
F1 C13 C14 119.7(2) . .
F1 C13 C12 119.7(2) . .
C14 C13 C12 120.6(2) . .
C13 C14 C15 119.1(2) . .
C13 C14 H14 120.4 . .
C15 C14 H14 120.4 . .
C14 C15 C16 120.4(2) . .
C14 C15 H15 119.8 . .
C16 C15 H15 119.8 . .
C15 C16 C11 121.1(2) . .
C15 C16 H16 119.4 . .
C11 C16 H16 119.4 . .

loop_
_geom_bond_atom_site_label_1
_geom_bond_atom_site_label_2
_geom_bond_distance
_geom_bond_site_symmetry_2
K1 N2 2.8140(18) .
K1 N3 2.8248(18) 2_567
K1 N2 2.8309(18) 2_557
K1 N1 2.8334(19) 1_455
K1 N1 2.8358(19) 2_667
K1 N3 2.8545(19) 1_445
K1 C3 3.445(2) 2_567
K1 K1 4.2496(8) 2_557
K1 K1 4.2885(8) 2_457
K1 K1 4.3219(9) 2_567
N1 C1 1.145(3) .
N1 K1 2.8334(19) 1_655
N1 K1 2.8359(18) 2_667
C1 B1 1.598(3) .
F1 C13 1.335(3) .
B1 C3 1.605(3) .
B1 C11 1.606(3) .
B1 C2 1.606(3) .
F2 C12 1.352(3) .
N2 C2 1.142(3) .
N2 K1 2.8309(18) 2_557
C3 N3 1.145(3) .
C3 K1 3.445(2) 2_567
N3 K1 2.8247(18) 2_567
N3 K1 2.8545(18) 1_665
C11 C12 1.383(3) .
C11 C16 1.402(3) .
C12 C13 1.383(3) .
C13 C14 1.372(4) .
C14 C15 1.379(4) .
C14 H14 0.9500 .
C15 C16 1.387(3) .
C15 H15 0.9500 .
C16 H16 0.9500 .
